data_7213622
loop_
_publ_author_name
'Ma, Ying-Zhao'
'Zhang, Li-Min'
'Peng, Guo'
'Zhao, Chong-Jian'
'Dong, Ruo-Ting'
'Yang, Cheng-Feng'
'Deng, Hong'

_publ_section_title
;
 A series of three-dimensional 3d--4f cyanide heterometallic coordination
 polymers: synthesis, crystal structure, photoluminescent and magnetic
 properties
;
_journal_issue 4
_journal_name_full CrystEngComm
_journal_page_first 667
_journal_paper_doi 10.1039/c3ce42025f
_journal_volume 16
_journal_year 2014
_chemical_formula_moiety 'C89 H80 Cl6 Cu13 Dy4 N19 O40, 4(H2 O)'
_chemical_formula_sum 'C89 H88 Cl6 Cu13 Dy4 N19 O44'
_chemical_formula_weight 3816.64
_chemical_name_systematic
; 
 ? 
;
_space_group_IT_number 2
_symmetry_cell_setting triclinic
_symmetry_space_group_name_Hall '-P 1'
_symmetry_space_group_name_H-M 'P -1'
_atom_sites_solution_hydrogens geom
_atom_sites_solution_primary direct
_atom_sites_solution_secondary difmap
_audit_creation_method SHELXL-97
_cell_angle_alpha 92.009(2)
_cell_angle_beta 103.583(2)
_cell_angle_gamma 91.941(2)
_cell_formula_units_Z 1
_cell_length_a 9.914(2)
_cell_length_b 16.143(3)
_cell_length_c 18.407(4)
_cell_measurement_reflns_used 10347
_cell_measurement_temperature 296(2)
_cell_measurement_theta_max 25.40
_cell_measurement_theta_min 1.66
_cell_volume 2859.0(10)
_computing_cell_refinement 'Apex2 (Bruker, 2005)'
_computing_data_collection 'Apex2 (Bruker, 2005)'
_computing_data_reduction 'Apex2 (Bruker, 2005)'
_computing_molecular_graphics 'SHELXTL 6.12'
_computing_publication_material 'SHELXTL 6.12'
_computing_structure_refinement 'SHELXTL 6.12'
_computing_structure_solution 'SHELXTL 6.12 (Bruker, 2000-2003)'
_diffrn_ambient_temperature 296(2)
_diffrn_measured_fraction_theta_full 0.983
_diffrn_measured_fraction_theta_max 0.983
_diffrn_measurement_device_type 'Bruker AXS SMART APEX CCD diffractometer'
_diffrn_measurement_method '\w scans'
_diffrn_radiation_monochromator graphite
_diffrn_radiation_source 'fine-focus sealed tube'
_diffrn_radiation_type MoK\a
_diffrn_radiation_wavelength 0.71073
_diffrn_reflns_av_R_equivalents 0.0278
_diffrn_reflns_av_sigmaI/netI 0.0597
_diffrn_reflns_limit_h_max 11
_diffrn_reflns_limit_h_min -11
_diffrn_reflns_limit_k_max 17
_diffrn_reflns_limit_k_min -19
_diffrn_reflns_limit_l_max 21
_diffrn_reflns_limit_l_min -22
_diffrn_reflns_number 15074
_diffrn_reflns_theta_full 25.40
_diffrn_reflns_theta_max 25.40
_diffrn_reflns_theta_min 1.66
_exptl_absorpt_coefficient_mu 5.173
_exptl_absorpt_correction_T_max 0.355
_exptl_absorpt_correction_T_min 0.301
_exptl_absorpt_correction_type multi-scan
_exptl_absorpt_process_details 'Apex2 (Bruker, 2005)'
_exptl_crystal_colour block
_exptl_crystal_density_diffrn 2.217
_exptl_crystal_density_method 'not measured'
_exptl_crystal_description orange
_exptl_crystal_F_000 1850
_exptl_crystal_size_max 0.30
_exptl_crystal_size_mid 0.20
_exptl_crystal_size_min 0.20
_refine_diff_density_max 2.133
_refine_diff_density_min -1.833
_refine_diff_density_rms 0.162
_refine_ls_extinction_coef 0.00021(7)
_refine_ls_extinction_expression Fc^*^=kFc[1+0.001xFc^2^\l^3^/sin(2\q)]^-1/4^
_refine_ls_extinction_method SHELXL
_refine_ls_goodness_of_fit_ref 1.082
_refine_ls_hydrogen_treatment mixed
_refine_ls_matrix_type full
_refine_ls_number_parameters 813
_refine_ls_number_reflns 10347
_refine_ls_number_restraints 7
_refine_ls_restrained_S_all 1.082
_refine_ls_R_factor_all 0.0638
_refine_ls_R_factor_gt 0.0463
_refine_ls_shift/su_max 0.001
_refine_ls_shift/su_mean 0.000
_refine_ls_structure_factor_coef Fsqd
_refine_ls_weighting_details 'calc w=1/[\s^2^(Fo^2^)+(0.0410P)^2^+9.6109P] where P=(Fo^2^+2Fc^2^)/3'
_refine_ls_weighting_scheme calc
_refine_ls_wR_factor_gt 0.1039
_refine_ls_wR_factor_ref 0.1133
_reflns_number_gt 7914
_reflns_number_total 10347
_reflns_threshold_expression >2sigma(I)
_cod_data_source_file c3ce42025f.txt
_cod_data_source_block II-B
_cod_database_code 7213622

loop_
_symmetry_equiv_pos_as_xyz
'x, y, z'
'-x, -y, -z'

loop_
_atom_site_label
_atom_site_type_symbol
_atom_site_fract_x
_atom_site_fract_y
_atom_site_fract_z
_atom_site_U_iso_or_equiv
_atom_site_adp_type
_atom_site_occupancy
_atom_site_symmetry_multiplicity
_atom_site_calc_flag
_atom_site_refinement_flags
_atom_site_disorder_assembly
_atom_site_disorder_group
C1 C -0.4806(9) 0.5323(5) -0.0068(5) 0.048(2) Uani 0.50 1 d P . .
C2 C 0.1580(11) 0.5612(7) 0.0279(5) 0.045(2) Uani 1 1 d . . .
C3 C 0.5587(10) 0.8087(6) -0.0041(5) 0.041(2) Uani 1 1 d U A .
C4 C -0.4575(10) 0.3906(6) 0.2008(5) 0.047(2) Uani 1 1 d . . .
H4 H -0.3789 0.3964 0.1817 0.056 Uiso 1 1 calc R . .
C5 C -0.4439(8) 0.4080(5) 0.2769(5) 0.039(2) Uani 1 1 d . . .
H5 H -0.3585 0.4252 0.3079 0.047 Uiso 1 1 calc R . .
C6 C -0.5620(8) 0.3989(5) 0.3056(4) 0.0286(17) Uani 1 1 d . . .
C7 C -0.6842(8) 0.3686(5) 0.2569(4) 0.036(2) Uani 1 1 d . . .
H7 H -0.7635 0.3587 0.2745 0.043 Uiso 1 1 calc R . .
C8 C -0.6877(10) 0.3532(5) 0.1827(5) 0.043(2) Uani 1 1 d . . .
H8 H -0.7704 0.3327 0.1510 0.051 Uiso 1 1 calc R . .
C9 C -0.5607(8) 0.4259(5) 0.3850(4) 0.0261(17) Uani 1 1 d . . .
C10 C 0.0616(9) 0.5223(6) 0.1938(5) 0.041(2) Uani 1 1 d . A .
H10 H 0.1421 0.5123 0.1778 0.050 Uiso 1 1 calc R . .
C11 C 0.0656(8) 0.5188(5) 0.2691(4) 0.0316(18) Uani 1 1 d . . .
H11 H 0.1476 0.5072 0.3030 0.038 Uiso 1 1 calc R . .
C12 C -0.0534(7) 0.5327(4) 0.2937(4) 0.0237(16) Uani 1 1 d . . .
C13 C -0.1720(8) 0.5491(6) 0.2404(4) 0.039(2) Uani 1 1 d . . .
H13 H -0.2542 0.5588 0.2547 0.046 Uiso 1 1 calc R . .
C14 C -0.1685(9) 0.5511(6) 0.1665(4) 0.048(2) Uani 1 1 d . A .
H14 H -0.2499 0.5609 0.1315 0.057 Uiso 1 1 calc R . .
C15 C -0.0556(8) 0.5285(4) 0.3745(4) 0.0237(16) Uani 1 1 d . . .
C16 C -0.3962(10) 0.7251(6) 0.1942(5) 0.053(3) Uani 1 1 d . . .
H16 H -0.3545 0.7580 0.1644 0.063 Uiso 1 1 calc R . .
C17 C -0.3520(10) 0.7355(6) 0.2702(5) 0.051(3) Uani 1 1 d . . .
H17 H -0.2858 0.7771 0.2914 0.061 Uiso 1 1 calc R . .
C18 C -0.4066(8) 0.6839(5) 0.3154(4) 0.0323(18) Uani 1 1 d . . .
C19 C -0.5095(8) 0.6258(5) 0.2812(4) 0.037(2) Uani 1 1 d . . .
H19 H -0.5507 0.5909 0.3096 0.044 Uiso 1 1 calc R . .
C20 C -0.5496(9) 0.6206(6) 0.2050(5) 0.045(2) Uani 1 1 d . . .
H20 H -0.6178 0.5805 0.1828 0.054 Uiso 1 1 calc R . .
C21 C -0.3523(9) 0.6897(5) 0.3990(5) 0.036(2) Uani 1 1 d . . .
C22 C 0.6449(9) 0.9681(5) 0.1991(5) 0.038(2) Uani 1 1 d . A .
H22 H 0.5526 0.9827 0.1862 0.046 Uiso 1 1 calc R . .
C23 C 0.7139(8) 0.9758(5) 0.2734(4) 0.0331(19) Uani 1 1 d . . .
H23 H 0.6689 0.9942 0.3096 0.040 Uiso 1 1 calc R . .
C24 C 0.8523(7) 0.9556(5) 0.2930(4) 0.0270(17) Uani 1 1 d . . .
C25 C 0.9119(9) 0.9285(6) 0.2369(5) 0.049(3) Uani 1 1 d . . .
H25 H 1.0048 0.9151 0.2478 0.059 Uiso 1 1 calc R . .
C26 C 0.8331(10) 0.9212(7) 0.1642(5) 0.056(3) Uani 1 1 d . A .
H26 H 0.8748 0.9014 0.1271 0.067 Uiso 1 1 calc R . .
C27 C 0.9344(8) 0.9644(5) 0.3735(4) 0.0257(17) Uani 1 1 d . . .
C28 C 1.5416(11) 0.8348(6) 0.7941(5) 0.053(3) Uani 1 1 d . . .
H28 H 1.4801 0.8046 0.8152 0.064 Uiso 1 1 calc R . .
C29 C 1.4987(10) 0.8569(6) 0.7221(5) 0.048(2) Uani 1 1 d . . .
H29 H 1.4088 0.8429 0.6949 0.058 Uiso 1 1 calc R . .
C30 C 1.5912(8) 0.9009(5) 0.6893(4) 0.0285(17) Uani 1 1 d . . .
C31 C 1.7259(10) 0.9197(6) 0.7295(5) 0.054(3) Uani 1 1 d . . .
H31 H 1.7900 0.9477 0.7085 0.065 Uiso 1 1 calc R . .
C32 C 1.7609(12) 0.8947(8) 0.8032(6) 0.069(3) Uani 1 1 d . . .
H32 H 1.8510 0.9057 0.8316 0.083 Uiso 1 1 calc R . .
C33 C 1.5417(8) 0.9308(4) 0.6110(4) 0.0238(16) Uani 1 1 d . . .
C34 C 1.2986(12) 0.8475(7) 0.1872(5) 0.065(3) Uani 1 1 d . . .
H34 H 1.3553 0.8827 0.1672 0.078 Uiso 1 1 calc R . .
C35 C 1.3134(10) 0.8504(6) 0.2645(5) 0.053(3) Uani 1 1 d . . .
H35 H 1.3777 0.8878 0.2948 0.063 Uiso 1 1 calc R . .
C36 C 1.2336(8) 0.7985(5) 0.2956(4) 0.0281(17) Uani 1 1 d . . .
C37 C 1.1394(10) 0.7458(6) 0.2481(5) 0.048(2) Uani 1 1 d . . .
H37 H 1.0828 0.7095 0.2671 0.058 Uiso 1 1 calc R . .
C38 C 1.1282(11) 0.7464(6) 0.1710(5) 0.056(3) Uani 1 1 d . . .
H38 H 1.0630 0.7104 0.1395 0.067 Uiso 1 1 calc R . .
C39 C 1.2428(9) 0.8009(5) 0.3792(4) 0.0337(19) Uani 1 1 d . . .
C40 C 1.1005(10) 0.7125(7) -0.1085(5) 0.056(3) Uani 1 1 d . . .
H40 H 1.0742 0.6704 -0.0807 0.068 Uiso 1 1 calc R . .
C41 C 1.0715(10) 0.7006(6) -0.1849(5) 0.052(3) Uani 1 1 d . . .
H41 H 1.0248 0.6522 -0.2079 0.063 Uiso 1 1 calc R . .
C42 C 1.1116(9) 0.7602(6) -0.2265(4) 0.042(2) Uani 1 1 d . . .
C43 C 1.1792(11) 0.8297(6) -0.1891(5) 0.053(3) Uani 1 1 d . . .
H43 H 1.2086 0.8722 -0.2154 0.063 Uiso 1 1 calc R . .
C44 C 1.2037(12) 0.8370(7) -0.1124(5) 0.063(3) Uani 1 1 d . . .
H44 H 1.2511 0.8847 -0.0882 0.076 Uiso 1 1 calc R . .
C45 C 1.0819(12) 0.7506(6) -0.3110(5) 0.060(3) Uani 1 1 d . . .
Cl1 Cl -0.1609(3) 0.66975(17) 0.00648(14) 0.0607(7) Uani 1 1 d . . .
Cl2 Cl 0.6419(2) 1.02906(14) -0.04374(12) 0.0442(5) Uani 1 1 d . . .
Cl3 Cl 0.9390(5) 0.8808(3) -0.0041(2) 0.0575(10) Uani 0.666(5) 1 d PU A 1
Cl3B Cl 0.8694(10) 0.8657(6) -0.0401(5) 0.0575(10) Uani 0.334(5) 1 d P A 2
Cu1 Cu -0.3889(4) 0.6207(3) -0.0397(3) 0.0441(9) Uani 0.666(5) 1 d P . 1
Cu2 Cu -0.05730(12) 0.54754(8) 0.03187(6) 0.0479(3) Uani 1 1 d . . .
Cu3 Cu 0.41554(13) 0.66211(9) 0.04563(6) 0.0566(4) Uani 1 1 d . . .
Cu4 Cu 0.58875(14) 0.92486(7) 0.03676(6) 0.0567(4) Uani 1 1 d . . .
Cu5 Cu 0.70240(18) 0.84875(13) -0.05202(8) 0.0961(6) Uani 1 1 d . . .
Cu6 Cu 1.0000 1.0000 0.0000 0.342(10) Uani 0.666(5) 2 d SP . 1
Cu7 Cu 1.18466(16) 0.79685(11) 0.03414(7) 0.0791(5) Uani 1 1 d . . .
Cu1B Cu -0.4348(13) 0.6383(7) -0.0460(7) 0.078(3) Uani 0.334(5) 1 d P . 2
Cu6B Cu 0.8575(6) 1.0215(6) -0.0227(5) 0.039(2) Uani 0.167(3) 1 d P . 2
Dy1 Dy 1.24302(3) 0.97304(2) 0.490452(18) 0.02267(11) Uani 1 1 d . . .
Dy2 Dy -0.25131(3) 0.52038(2) 0.497138(18) 0.02233(11) Uani 1 1 d . . .
N1 N -0.4806(9) 0.5323(5) -0.0068(5) 0.048(2) Uani 0.50 1 d P . .
N2 N 0.2414(9) 0.6002(6) 0.0370(4) 0.051(2) Uani 1 1 d . . .
N3 N 0.5026(8) 0.7488(5) 0.0018(4) 0.052(2) Uani 1 1 d U . .
N4 N -0.5779(8) 0.3662(4) 0.1541(4) 0.0415(18) Uani 1 1 d . . .
N5 N -0.0530(7) 0.5394(5) 0.1429(3) 0.0371(17) Uani 1 1 d . . .
N6 N -0.4974(7) 0.6692(5) 0.1606(4) 0.0456(19) Uani 1 1 d . . .
N7 N 0.7019(7) 0.9409(4) 0.1446(3) 0.0383(17) Uani 1 1 d . . .
N8 N 1.6673(10) 0.8545(5) 0.8351(4) 0.057(2) Uani 1 1 d . . .
N9 N 1.2072(9) 0.7965(5) 0.1410(4) 0.049(2) Uani 1 1 d . . .
N10 N 1.1641(8) 0.7807(5) -0.0720(4) 0.0442(19) Uani 1 1 d . . .
O1 O -0.4530(5) 0.4602(4) 0.4241(3) 0.0373(14) Uani 1 1 d . . .
O2 O -0.6722(5) 0.4145(3) 0.4058(3) 0.0292(12) Uani 1 1 d . . .
O3 O 0.0517(5) 0.5102(3) 0.4200(3) 0.0326(13) Uani 1 1 d . . .
O4 O -0.1691(6) 0.5431(4) 0.3912(3) 0.0380(14) Uani 1 1 d . . .
O5 O -0.2752(7) 0.7510(4) 0.4271(3) 0.0528(18) Uani 1 1 d . . .
O6 O -0.3867(5) 0.6319(3) 0.4362(3) 0.0348(13) Uani 1 1 d . . .
O7 O 0.8742(5) 0.9936(3) 0.4204(3) 0.0333(13) Uani 1 1 d . . .
O8 O 1.0577(5) 0.9436(4) 0.3865(3) 0.0355(13) Uani 1 1 d . . .
O9 O 1.4168(5) 0.9149(3) 0.5786(3) 0.0384(14) Uani 1 1 d . . .
O10 O 1.6261(5) 0.9713(3) 0.5838(3) 0.0348(13) Uani 1 1 d . . .
O11 O 1.3142(5) 0.8629(3) 0.4174(3) 0.0319(13) Uani 1 1 d . . .
O12 O 1.1793(7) 0.7461(4) 0.4036(3) 0.0465(16) Uani 1 1 d . . .
O13 O 0.9780(11) 0.7016(6) -0.3398(4) 0.108(4) Uani 1 1 d . . .
O14 O 1.1498(9) 0.7947(6) -0.3436(4) 0.092(3) Uani 1 1 d . . .
O15W O 1.1255(5) 0.8463(3) 0.5193(3) 0.0339(13) Uani 1 1 d . . .
H15A H 1.1225 0.8073 0.4867 0.041 Uiso 1 1 d R . .
H15B H 1.1631 0.8282 0.5618 0.041 Uiso 1 1 d R . .
O16W O 1.1440(5) 1.1042(3) 0.4542(3) 0.0423(15) Uani 1 1 d . . .
H16B H 1.0989 1.0651 0.4291 0.051 Uiso 1 1 d R . .
H16A H 1.0928 1.1372 0.4674 0.051 Uiso 1 1 d R . .
O17W O 1.3887(5) 1.0881(3) 0.5705(3) 0.0346(13) Uani 1 1 d . . .
H17A H 1.3518 1.1339 0.5760 0.042 Uiso 1 1 d R . .
H17B H 1.4736 1.1011 0.5727 0.042 Uiso 1 1 d R . .
O18W O -0.1006(5) 0.6459(3) 0.5254(3) 0.0364(13) Uani 1 1 d . . .
H18A H -0.0692 0.6645 0.5683 0.044 Uiso 1 1 d R . .
H18B H -0.1322 0.6829 0.4978 0.044 Uiso 1 1 d R . .
O19W O -0.1917(6) 0.3866(4) 0.4539(3) 0.0456(15) Uani 1 1 d . . .
H19A H -0.2296 0.3431 0.4291 0.055 Uiso 1 1 d R . .
H19B H -0.1214 0.4007 0.4374 0.055 Uiso 1 1 d R . .
O20W O -0.3228(5) 0.4114(3) 0.5745(3) 0.0316(12) Uani 1 1 d . . .
H20A H -0.4012 0.3911 0.5779 0.038 Uiso 1 1 d R . .
H20B H -0.2632 0.3748 0.5877 0.038 Uiso 1 1 d R . .
O21W O 0.2997(9) 0.2301(5) 0.4113(5) 0.092(3) Uani 1 1 d . . .
H21A H 0.2782 0.1792 0.3994 0.111 Uiso 1 1 d R . .
H21B H 0.2551 0.2451 0.4433 0.111 Uiso 1 1 d R . .
O22W O 0.5964(10) 0.2663(5) 0.4445(6) 0.132(5) Uani 1 1 d . . .
H22A H 0.5088 0.2575 0.4338 0.159 Uiso 1 1 d R . .
H22B H 0.6135 0.3164 0.4608 0.159 Uiso 1 1 d R . .

loop_
_atom_site_aniso_label
_atom_site_aniso_U_11
_atom_site_aniso_U_22
_atom_site_aniso_U_33
_atom_site_aniso_U_23
_atom_site_aniso_U_13
_atom_site_aniso_U_12
C1 0.053(5) 0.044(5) 0.051(5) 0.006(4) 0.022(4) 0.002(4)
C2 0.046(6) 0.068(7) 0.027(5) 0.016(5) 0.018(4) 0.018(5)
C3 0.055(6) 0.041(5) 0.029(5) 0.004(4) 0.011(4) 0.015(4)
C4 0.051(6) 0.062(6) 0.032(5) -0.002(4) 0.021(4) 0.003(5)
C5 0.028(4) 0.059(6) 0.032(5) -0.005(4) 0.012(4) -0.003(4)
C6 0.030(4) 0.033(4) 0.026(4) 0.000(3) 0.012(3) 0.007(3)
C7 0.028(4) 0.058(6) 0.023(4) -0.006(4) 0.009(3) 0.001(4)
C8 0.049(6) 0.050(6) 0.025(4) -0.004(4) 0.005(4) -0.005(4)
C9 0.029(4) 0.030(4) 0.017(4) -0.002(3) 0.001(3) 0.004(3)
C10 0.035(5) 0.060(6) 0.034(5) 0.002(4) 0.018(4) 0.003(4)
C11 0.029(4) 0.047(5) 0.020(4) 0.001(3) 0.007(3) 0.005(4)
C12 0.025(4) 0.030(4) 0.018(4) -0.001(3) 0.009(3) 0.001(3)
C13 0.022(4) 0.072(6) 0.025(4) 0.010(4) 0.008(3) 0.013(4)
C14 0.037(5) 0.090(8) 0.018(4) 0.009(4) 0.008(4) 0.011(5)
C15 0.027(4) 0.026(4) 0.019(4) 0.002(3) 0.007(3) -0.003(3)
C16 0.057(6) 0.059(6) 0.040(6) 0.017(5) 0.008(5) -0.016(5)
C17 0.057(6) 0.056(6) 0.032(5) 0.006(4) 0.000(4) -0.020(5)
C18 0.035(5) 0.037(5) 0.025(4) 0.003(3) 0.006(3) 0.007(4)
C19 0.033(5) 0.046(5) 0.032(5) 0.011(4) 0.007(4) -0.005(4)
C20 0.034(5) 0.067(6) 0.027(5) 0.008(4) -0.002(4) -0.013(4)
C21 0.044(5) 0.037(5) 0.031(5) 0.004(4) 0.012(4) 0.019(4)
C22 0.033(5) 0.046(5) 0.032(5) 0.002(4) 0.000(4) 0.008(4)
C23 0.027(4) 0.051(5) 0.022(4) 0.005(4) 0.005(3) 0.007(4)
C24 0.025(4) 0.029(4) 0.024(4) -0.002(3) 0.001(3) 0.001(3)
C25 0.037(5) 0.084(7) 0.024(5) -0.006(4) 0.001(4) 0.022(5)
C26 0.051(6) 0.090(8) 0.025(5) -0.010(5) 0.005(4) 0.020(6)
C27 0.024(4) 0.029(4) 0.023(4) 0.002(3) 0.004(3) -0.003(3)
C28 0.064(7) 0.059(7) 0.039(6) 0.014(5) 0.012(5) 0.011(5)
C29 0.055(6) 0.052(6) 0.042(5) 0.014(4) 0.016(5) 0.011(5)
C30 0.031(4) 0.032(4) 0.025(4) 0.002(3) 0.011(3) 0.010(3)
C31 0.051(6) 0.079(7) 0.028(5) 0.007(5) 0.002(4) -0.005(5)
C32 0.059(7) 0.101(9) 0.040(6) -0.002(6) -0.001(5) 0.006(6)
C33 0.030(4) 0.024(4) 0.019(4) -0.003(3) 0.009(3) 0.001(3)
C34 0.082(8) 0.086(8) 0.024(5) 0.011(5) 0.007(5) -0.022(6)
C35 0.060(6) 0.062(6) 0.030(5) -0.004(4) 0.005(4) -0.017(5)
C36 0.030(4) 0.030(4) 0.024(4) -0.001(3) 0.006(3) 0.006(3)
C37 0.063(6) 0.046(6) 0.032(5) -0.002(4) 0.008(4) -0.012(5)
C38 0.079(8) 0.052(6) 0.029(5) -0.018(4) 0.003(5) -0.013(5)
C39 0.041(5) 0.034(5) 0.025(4) -0.004(4) 0.008(4) 0.004(4)
C40 0.062(7) 0.077(7) 0.030(5) 0.024(5) 0.010(5) -0.015(6)
C41 0.058(6) 0.067(7) 0.025(5) 0.002(4) 0.002(4) -0.035(5)
C42 0.050(5) 0.053(6) 0.017(4) 0.006(4) 0.001(4) -0.015(4)
C43 0.082(7) 0.050(6) 0.023(5) 0.000(4) 0.009(5) -0.024(5)
C44 0.089(8) 0.061(7) 0.030(5) -0.005(5) 0.000(5) -0.020(6)
C45 0.100(9) 0.059(7) 0.016(4) 0.006(4) 0.004(5) -0.023(6)
Cl1 0.0623(17) 0.0650(17) 0.0500(15) 0.0016(12) 0.0037(12) 0.0040(13)
Cl2 0.0511(13) 0.0460(13) 0.0341(12) 0.0083(9) 0.0063(10) 0.0037(10)
Cl3 0.063(3) 0.069(2) 0.042(2) 0.0071(19) 0.0119(17) 0.020(2)
Cl3B 0.063(3) 0.069(2) 0.042(2) 0.0071(19) 0.0119(17) 0.020(2)
Cu1 0.0544(15) 0.051(3) 0.0293(12) 0.0017(15) 0.0162(11) -0.0056(14)
Cu2 0.0513(7) 0.0708(8) 0.0242(6) -0.0039(5) 0.0165(5) -0.0089(6)
Cu3 0.0521(7) 0.0826(9) 0.0318(6) 0.0115(6) 0.0052(5) -0.0201(7)
Cu4 0.0800(9) 0.0498(7) 0.0293(6) -0.0023(5) -0.0087(6) 0.0040(6)
Cu5 0.0902(12) 0.1560(17) 0.0397(8) 0.0039(9) 0.0156(8) -0.0298(11)
Cu6 0.80(3) 0.153(7) 0.121(7) -0.031(5) 0.229(13) -0.127(13)
Cu7 0.0902(11) 0.1296(14) 0.0178(6) 0.0004(7) 0.0114(6) 0.0203(10)
Cu1B 0.174(11) 0.043(4) 0.034(4) -0.001(3) 0.053(6) 0.006(5)
Cu6B 0.016(3) 0.051(5) 0.046(4) -0.006(3) -0.001(3) 0.000(3)
Dy1 0.02062(19) 0.0306(2) 0.01704(18) 0.00082(14) 0.00512(14) 0.00040(15)
Dy2 0.01992(19) 0.0343(2) 0.01342(18) 0.00069(14) 0.00527(13) 0.00218(15)
N1 0.053(5) 0.044(5) 0.051(5) 0.006(4) 0.022(4) 0.002(4)
N2 0.047(5) 0.070(6) 0.034(5) 0.002(4) 0.004(4) 0.019(5)
N3 0.060(5) 0.044(4) 0.048(5) 0.002(4) 0.004(4) 0.007(4)
N4 0.053(5) 0.050(5) 0.023(4) -0.005(3) 0.012(3) -0.004(4)
N5 0.036(4) 0.064(5) 0.011(3) -0.002(3) 0.008(3) 0.001(3)
N6 0.044(4) 0.066(5) 0.027(4) 0.008(4) 0.008(3) -0.011(4)
N7 0.047(5) 0.044(4) 0.018(3) 0.000(3) -0.003(3) 0.002(3)
N8 0.091(7) 0.063(6) 0.023(4) 0.008(4) 0.024(4) 0.015(5)
N9 0.066(5) 0.066(5) 0.016(4) 0.003(4) 0.006(4) 0.011(4)
N10 0.044(4) 0.068(6) 0.022(4) 0.002(4) 0.009(3) 0.013(4)
O1 0.031(3) 0.051(4) 0.025(3) -0.007(3) -0.002(2) -0.002(3)
O2 0.034(3) 0.034(3) 0.023(3) -0.002(2) 0.015(2) -0.001(2)
O3 0.025(3) 0.048(3) 0.022(3) 0.003(2) 0.001(2) 0.003(2)
O4 0.033(3) 0.064(4) 0.021(3) 0.009(3) 0.013(2) 0.007(3)
O5 0.083(5) 0.035(4) 0.029(3) -0.003(3) -0.009(3) -0.001(3)
O6 0.031(3) 0.046(4) 0.029(3) 0.010(3) 0.009(2) 0.008(3)
O7 0.032(3) 0.049(4) 0.020(3) -0.006(2) 0.009(2) 0.001(3)
O8 0.022(3) 0.052(4) 0.029(3) 0.001(3) 0.001(2) 0.006(3)
O9 0.031(3) 0.037(3) 0.040(3) 0.006(3) -0.005(3) -0.004(3)
O10 0.033(3) 0.042(3) 0.032(3) 0.007(3) 0.011(2) 0.000(3)
O11 0.037(3) 0.037(3) 0.021(3) -0.011(2) 0.008(2) 0.001(3)
O12 0.067(4) 0.043(4) 0.031(3) 0.002(3) 0.016(3) -0.009(3)
O13 0.155(9) 0.126(8) 0.030(4) -0.015(4) 0.012(5) -0.071(7)
O14 0.106(7) 0.141(8) 0.026(4) 0.015(4) 0.014(4) -0.041(6)
O15W 0.042(3) 0.036(3) 0.023(3) 0.002(2) 0.007(2) -0.005(3)
O16W 0.031(3) 0.036(3) 0.059(4) -0.004(3) 0.008(3) 0.007(3)
O17W 0.027(3) 0.031(3) 0.043(3) -0.007(2) 0.005(2) 0.004(2)
O18W 0.042(3) 0.041(3) 0.022(3) -0.003(2) 0.001(2) 0.002(3)
O19W 0.041(4) 0.050(4) 0.052(4) -0.015(3) 0.025(3) 0.003(3)
O20W 0.029(3) 0.038(3) 0.028(3) 0.008(2) 0.006(2) 0.000(2)
O21W 0.124(7) 0.054(5) 0.129(8) 0.005(5) 0.088(6) 0.008(5)
O22W 0.109(8) 0.053(6) 0.197(12) -0.010(6) -0.040(8) 0.000(5)

loop_
_atom_type_symbol
_atom_type_description
_atom_type_scat_dispersion_real
_atom_type_scat_dispersion_imag
_atom_type_scat_source
C C 0.0033 0.0016 'International Tables Vol C Tables 4.2.6.8 and 6.1.1.4'
H H 0.0000 0.0000 'International Tables Vol C Tables 4.2.6.8 and 6.1.1.4'
Cl Cl 0.1484 0.1585 'International Tables Vol C Tables 4.2.6.8 and 6.1.1.4'
Cu Cu 0.3201 1.2651 'International Tables Vol C Tables 4.2.6.8 and 6.1.1.4'
Dy Dy -0.1892 4.4098 'International Tables Vol C Tables 4.2.6.8 and 6.1.1.4'
N N 0.0061 0.0033 'International Tables Vol C Tables 4.2.6.8 and 6.1.1.4'
O O 0.0106 0.0060 'International Tables Vol C Tables 4.2.6.8 and 6.1.1.4'

loop_
_geom_angle_atom_site_label_1
_geom_angle_atom_site_label_2
_geom_angle_atom_site_label_3
_geom_angle
_geom_angle_site_symmetry_1
_geom_angle_site_symmetry_3
N1 C1 C1 0.0(10) 2_465 2_465
N1 C1 Cu1 165.6(12) 2_465 .
C1 C1 Cu1 165.6(12) 2_465 .
N1 C1 Cu1B 170.7(12) 2_465 .
C1 C1 Cu1B 170.7(12) 2_465 .
Cu1 C1 Cu1B 15.8(4) . .
N2 C2 Cu2 145.7(10) . 2_565
N2 C2 Cu2 145.2(11) . .
Cu2 C2 Cu2 67.4(3) 2_565 .
N3 C3 Cu5 138.7(8) . .
N3 C3 Cu4 141.7(8) . .
Cu5 C3 Cu4 79.1(4) . .
N4 C4 C5 123.1(8) . .
N4 C4 H4 118.4 . .
C5 C4 H4 118.4 . .
C4 C5 C6 118.3(8) . .
C4 C5 H5 120.8 . .
C6 C5 H5 120.8 . .
C7 C6 C5 117.6(7) . .
C7 C6 C9 120.5(7) . .
C5 C6 C9 121.8(7) . .
C8 C7 C6 119.9(8) . .
C8 C7 H7 120.0 . .
C6 C7 H7 120.0 . .
N4 C8 C7 122.8(8) . .
N4 C8 H8 118.6 . .
C7 C8 H8 118.6 . .
O1 C9 O2 124.7(7) . .
O1 C9 C6 118.3(7) . .
O2 C9 C6 117.0(6) . .
N5 C10 C11 122.7(8) . .
N5 C10 H10 118.6 . .
C11 C10 H10 118.6 . .
C10 C11 C12 119.4(7) . .
C10 C11 H11 120.3 . .
C12 C11 H11 120.3 . .
C11 C12 C13 117.4(7) . .
C11 C12 C15 121.6(6) . .
C13 C12 C15 120.9(7) . .
C14 C13 C12 120.0(7) . .
C14 C13 H13 120.0 . .
C12 C13 H13 120.0 . .
N5 C14 C13 122.7(8) . .
N5 C14 H14 118.7 . .
C13 C14 H14 118.7 . .
O3 C15 O4 124.5(7) . .
O3 C15 C12 118.8(7) . .
O4 C15 C12 116.7(6) . .
N6 C16 C17 122.8(8) . .
N6 C16 H16 118.6 . .
C17 C16 H16 118.6 . .
C16 C17 C18 119.5(8) . .
C16 C17 H17 120.2 . .
C18 C17 H17 120.2 . .
C17 C18 C19 117.8(7) . .
C17 C18 C21 120.6(7) . .
C19 C18 C21 121.5(7) . .
C20 C19 C18 118.9(8) . .
C20 C19 H19 120.5 . .
C18 C19 H19 120.5 . .
N6 C20 C19 124.1(8) . .
N6 C20 H20 117.9 . .
C19 C20 H20 117.9 . .
O5 C21 O6 124.1(8) . .
O5 C21 C18 118.1(8) . .
O6 C21 C18 117.8(8) . .
N7 C22 C23 124.1(8) . .
N7 C22 H22 118.0 . .
C23 C22 H22 118.0 . .
C22 C23 C24 118.4(8) . .
C22 C23 H23 120.8 . .
C24 C23 H23 120.8 . .
C25 C24 C23 117.7(7) . .
C25 C24 C27 121.5(7) . .
C23 C24 C27 120.8(7) . .
C24 C25 C26 119.6(8) . .
C24 C25 H25 120.2 . .
C26 C25 H25 120.2 . .
N7 C26 C25 123.4(9) . .
N7 C26 H26 118.3 . .
C25 C26 H26 118.3 . .
O7 C27 O8 126.1(7) . .
O7 C27 C24 117.2(7) . .
O8 C27 C24 116.7(7) . .
N8 C28 C29 122.4(10) . .
N8 C28 H28 118.8 . .
C29 C28 H28 118.8 . .
C28 C29 C30 119.3(9) . .
C28 C29 H29 120.4 . .
C30 C29 H29 120.4 . .
C31 C30 C29 120.0(8) . .
C31 C30 C33 120.2(7) . .
C29 C30 C33 119.7(7) . .
C30 C31 C32 116.8(9) . .
C30 C31 H31 121.6 . .
C32 C31 H31 121.6 . .
N8 C32 C31 122.2(10) . .
N8 C32 H32 118.9 . .
C31 C32 H32 118.9 . .
O10 C33 O9 124.7(7) . .
O10 C33 C30 118.1(6) . .
O9 C33 C30 117.2(7) . .
N9 C34 C35 122.7(9) . .
N9 C34 H34 118.6 . .
C35 C34 H34 118.6 . .
C36 C35 C34 120.0(9) . .
C36 C35 H35 120.0 . .
C34 C35 H35 120.0 . .
C35 C36 C37 117.2(8) . .
C35 C36 C39 122.1(7) . .
C37 C36 C39 120.6(7) . .
C36 C37 C38 120.1(9) . .
C36 C37 H37 119.9 . .
C38 C37 H37 119.9 . .
N9 C38 C37 122.4(8) . .
N9 C38 H38 118.8 . .
C37 C38 H38 118.8 . .
O12 C39 O11 126.4(7) . .
O12 C39 C36 117.7(7) . .
O11 C39 C36 115.9(7) . .
N10 C40 C41 123.6(8) . .
N10 C40 H40 118.2 . .
C41 C40 H40 118.2 . .
C42 C41 C40 119.3(8) . .
C42 C41 H41 120.3 . .
C40 C41 H41 120.3 . .
C41 C42 C43 117.2(8) . .
C41 C42 C45 121.6(8) . .
C43 C42 C45 121.2(8) . .
C42 C43 C44 119.9(8) . .
C42 C43 H43 120.0 . .
C44 C43 H43 120.0 . .
N10 C44 C43 123.5(9) . .
N10 C44 H44 118.3 . .
C43 C44 H44 118.3 . .
O14 C45 O13 127.8(9) . .
O14 C45 C42 118.1(9) . .
O13 C45 C42 113.7(9) . .
Cu2 Cl1 Cu1 99.55(16) . .
Cu2 Cl1 Cu1B 108.5(3) . .
Cu1 Cl1 Cu1B 9.1(3) . .
Cu6B Cl2 Cu4 100.2(3) . .
Cu6B Cl2 Cu4 161.0(3) . 2_675
Cu4 Cl2 Cu4 82.14(8) . 2_675
Cu6 Cl3 Cu5 116.69(19) . .
Cu5 Cl3B Cu6B 93.9(4) . .
C1 Cu1 N4 117.8(4) . 2_465
C1 Cu1 Cl1 127.8(4) . .
N4 Cu1 Cl1 103.7(3) 2_465 .
C1 Cu1 Cu3 63.5(3) . 1_455
N4 Cu1 Cu3 124.0(3) 2_465 1_455
Cl1 Cu1 Cu3 117.2(2) . 1_455
N5 Cu2 C2 109.5(3) . 2_565
N5 Cu2 C2 104.7(3) . .
C2 Cu2 C2 112.6(3) 2_565 .
N5 Cu2 Cl1 101.3(2) . .
C2 Cu2 Cl1 117.8(3) 2_565 .
C2 Cu2 Cl1 109.5(3) . .
N5 Cu2 Cu2 122.0(2) . 2_565
C2 Cu2 Cu2 56.9(3) 2_565 2_565
C2 Cu2 Cu2 55.7(3) . 2_565
Cl1 Cu2 Cu2 136.07(10) . 2_565
N3 Cu3 N2 143.0(3) . .
N3 Cu3 N6 107.7(3) . 1_655
N2 Cu3 N6 103.4(3) . 1_655
N3 Cu3 Cu1B 55.5(4) . 1_655
N2 Cu3 Cu1B 121.8(4) . 1_655
N6 Cu3 Cu1B 120.7(3) 1_655 1_655
N3 Cu3 Cu1 60.7(3) . 1_655
N2 Cu3 Cu1 123.3(3) . 1_655
N6 Cu3 Cu1 112.8(2) 1_655 1_655
Cu1B Cu3 Cu1 9.1(3) 1_655 1_655
C3 Cu4 N7 115.9(3) . .
C3 Cu4 Cl2 117.6(3) . .
N7 Cu4 Cl2 113.3(2) . .
C3 Cu4 Cl2 105.7(3) . 2_675
N7 Cu4 Cl2 103.2(2) . 2_675
Cl2 Cu4 Cl2 97.86(8) . 2_675
C3 Cu4 Cu5 49.8(3) . .
N7 Cu4 Cu5 116.2(2) . .
Cl2 Cu4 Cu5 75.24(8) . .
Cl2 Cu4 Cu5 139.60(8) 2_675 .
Cl3B Cu5 C3 143.9(4) . .
Cl3B Cu5 N8 92.8(4) . 1_454
C3 Cu5 N8 121.6(4) . 1_454
Cl3B Cu5 Cl3 14.3(3) . .
C3 Cu5 Cl3 131.4(3) . .
N8 Cu5 Cl3 106.5(3) 1_454 .
Cl3B Cu5 Cu4 116.6(3) . .
C3 Cu5 Cu4 51.1(3) . .
N8 Cu5 Cu4 129.1(3) 1_454 .
Cl3 Cu5 Cu4 103.62(12) . .
Cl3 Cu6 Cl3 180.000(1) . 2_775
N10 Cu7 N9 172.0(4) . .
N10 Cu7 Cu6B 92.5(3) . 2_775
N9 Cu7 Cu6B 95.4(3) . 2_775
C1 Cu1B N4 115.6(7) . 2_465
C1 Cu1B N3 117.6(7) . 1_455
N4 Cu1B N3 119.9(6) 2_465 1_455
C1 Cu1B Cu3 70.2(5) . 1_455
N4 Cu1B Cu3 147.2(6) 2_465 1_455
N3 Cu1B Cu3 47.8(3) 1_455 1_455
C1 Cu1B Cl1 107.2(5) . .
N4 Cu1B Cl1 93.5(5) 2_465 .
N3 Cu1B Cl1 95.8(5) 1_455 .
Cu3 Cu1B Cl1 116.3(5) 1_455 .
Cl2 Cu6B Cl3B 98.7(4) . .
Cl2 Cu6B Cu6B 167.3(6) . 2_775
Cl3B Cu6B Cu6B 71.5(4) . 2_775
Cl2 Cu6B Cu7 76.6(2) . 2_775
Cl3B Cu6B Cu7 168.7(4) . 2_775
Cu6B Cu6B Cu7 114.5(4) 2_775 2_775
O10 Dy1 O7 143.0(2) 2_876 2_776
O10 Dy1 O9 99.5(2) 2_876 .
O7 Dy1 O9 91.2(2) 2_776 .
O10 Dy1 O8 90.95(19) 2_876 .
O7 Dy1 O8 100.75(19) 2_776 .
O9 Dy1 O8 144.3(2) . .
O10 Dy1 O16W 74.3(2) 2_876 .
O7 Dy1 O16W 75.5(2) 2_776 .
O9 Dy1 O16W 142.02(19) . .
O8 Dy1 O16W 73.65(19) . .
O10 Dy1 O11 70.84(19) 2_876 .
O7 Dy1 O11 146.18(19) 2_776 .
O9 Dy1 O11 78.03(19) . .
O8 Dy1 O11 73.40(18) . .
O16W Dy1 O11 130.86(19) . .
O10 Dy1 O15W 145.27(19) 2_876 .
O7 Dy1 O15W 71.62(19) 2_776 .
O9 Dy1 O15W 77.64(18) . .
O8 Dy1 O15W 74.60(18) . .
O16W Dy1 O15W 128.29(18) . .
O11 Dy1 O15W 74.76(18) . .
O10 Dy1 O17W 75.27(19) 2_876 .
O7 Dy1 O17W 74.87(18) 2_776 .
O9 Dy1 O17W 71.31(18) . .
O8 Dy1 O17W 144.24(18) . .
O16W Dy1 O17W 70.90(18) . .
O11 Dy1 O17W 129.06(18) . .
O15W Dy1 O17W 133.19(17) . .
O10 Dy1 H16B 78.8 2_876 .
O7 Dy1 H16B 80.2 2_776 .
O9 Dy1 H16B 161.7 . .
O8 Dy1 H16B 53.9 . .
O16W Dy1 H16B 19.9 . .
O11 Dy1 H16B 117.7 . .
O15W Dy1 H16B 114.2 . .
O17W Dy1 H16B 90.8 . .
O3 Dy2 O1 142.1(2) 2_566 .
O3 Dy2 O4 100.83(19) 2_566 .
O1 Dy2 O4 90.24(19) . .
O3 Dy2 O2 89.58(18) 2_566 2_466
O1 Dy2 O2 102.42(19) . 2_466
O4 Dy2 O2 144.1(2) . 2_466
O3 Dy2 O19W 74.9(2) 2_566 .
O1 Dy2 O19W 73.8(2) . .
O4 Dy2 O19W 73.6(2) . .
O2 Dy2 O19W 142.11(19) 2_466 .
O3 Dy2 O6 144.67(19) 2_566 .
O1 Dy2 O6 73.16(19) . .
O4 Dy2 O6 75.00(19) . .
O2 Dy2 O6 76.81(18) 2_466 .
O19W Dy2 O6 133.68(19) . .
O3 Dy2 O18W 71.54(18) 2_566 .
O1 Dy2 O18W 145.92(19) . .
O4 Dy2 O18W 73.72(19) . .
O2 Dy2 O18W 77.36(18) 2_466 .
O19W Dy2 O18W 126.83(19) . .
O6 Dy2 O18W 73.69(18) . .
O3 Dy2 O20W 75.11(18) 2_566 .
O1 Dy2 O20W 74.95(18) . .
O4 Dy2 O20W 144.17(19) . .
O2 Dy2 O20W 71.68(17) 2_466 .
O19W Dy2 O20W 70.99(19) . .
O6 Dy2 O20W 128.33(18) . .
O18W Dy2 O20W 134.07(17) . .
C2 N2 Cu3 170.6(10) . .
C3 N3 Cu3 160.5(8) . .
C3 N3 Cu1B 117.8(9) . 1_655
Cu3 N3 Cu1B 76.7(4) . 1_655
C8 N4 C4 118.0(7) . .
C8 N4 Cu1B 129.5(7) . 2_465
C4 N4 Cu1B 112.4(7) . 2_465
C8 N4 Cu1 118.3(6) . 2_465
C4 N4 Cu1 121.5(6) . 2_465
Cu1B N4 Cu1 15.0(3) 2_465 2_465
C14 N5 C10 117.7(7) . .
C14 N5 Cu2 119.6(5) . .
C10 N5 Cu2 122.7(6) . .
C20 N6 C16 116.7(7) . .
C20 N6 Cu3 119.5(6) . 1_455
C16 N6 Cu3 123.6(6) . 1_455
C26 N7 C22 116.8(7) . .
C26 N7 Cu4 121.6(6) . .
C22 N7 Cu4 121.5(6) . .
C28 N8 C32 119.2(8) . .
C28 N8 Cu5 118.6(7) . 1_656
C32 N8 Cu5 120.7(7) . 1_656
C38 N9 C34 117.5(8) . .
C38 N9 Cu7 120.8(6) . .
C34 N9 Cu7 121.7(7) . .
C44 N10 C40 116.4(8) . .
C44 N10 Cu7 122.6(7) . .
C40 N10 Cu7 120.9(6) . .
C9 O1 Dy2 178.6(5) . .
C9 O2 Dy2 130.1(5) . 2_466
C15 O3 Dy2 178.6(5) . 2_566
C15 O4 Dy2 132.8(5) . .
C21 O6 Dy2 129.9(5) . .
C27 O7 Dy1 171.4(5) . 2_776
C27 O8 Dy1 130.8(5) . .
C33 O9 Dy1 138.3(5) . .
C33 O10 Dy1 166.6(5) . 2_876
C39 O11 Dy1 130.1(5) . .
Dy1 O15W H15A 112.1 . .
Dy1 O15W H15B 113.2 . .
H15A O15W H15B 107.7 . .
Dy1 O16W H16B 68.3 . .
Dy1 O16W H16A 139.1 . .
H16B O16W H16A 110.9 . .
Dy1 O17W H17A 118.8 . .
Dy1 O17W H17B 126.9 . .
H17A O17W H17B 104.7 . .
Dy2 O18W H18A 122.3 . .
Dy2 O18W H18B 110.8 . .
H18A O18W H18B 110.9 . .
Dy2 O19W H19A 140.5 . .
Dy2 O19W H19B 100.3 . .
H19A O19W H19B 107.7 . .
Dy2 O20W H20A 133.4 . .
Dy2 O20W H20B 114.4 . .
H20A O20W H20B 107.7 . .
H21A O21W H21B 107.7 . .
H22A O22W H22B 107.7 . .

loop_
_geom_bond_atom_site_label_1
_geom_bond_atom_site_label_2
_geom_bond_distance
_geom_bond_site_symmetry_2
C1 N1 1.154(15) 2_465
C1 C1 1.154(15) 2_465
C1 Cu1 1.861(9) .
C1 Cu1B 1.961(14) .
C2 N2 1.000(11) .
C2 Cu2 2.126(12) 2_565
C2 Cu2 2.157(10) .
C3 N3 1.120(10) .
C3 Cu5 1.948(10) .
C3 Cu4 1.983(9) .
C4 N4 1.336(11) .
C4 C5 1.393(11) .
C4 H4 0.9300 .
C5 C6 1.397(11) .
C5 H5 0.9300 .
C6 C7 1.389(10) .
C6 C9 1.507(10) .
C7 C8 1.371(11) .
C7 H7 0.9300 .
C8 N4 1.330(11) .
C8 H8 0.9300 .
C9 O1 1.239(8) .
C9 O2 1.262(9) .
C10 N5 1.336(10) .
C10 C11 1.381(10) .
C10 H10 0.9300 .
C11 C12 1.382(10) .
C11 H11 0.9300 .
C12 C13 1.383(10) .
C12 C15 1.497(9) .
C13 C14 1.370(11) .
C13 H13 0.9300 .
C14 N5 1.333(11) .
C14 H14 0.9300 .
C15 O3 1.241(8) .
C15 O4 1.261(9) .
C16 N6 1.347(11) .
C16 C17 1.367(12) .
C16 H16 0.9300 .
C17 C18 1.382(11) .
C17 H17 0.9300 .
C18 C19 1.381(11) .
C18 C21 1.505(11) .
C19 C20 1.363(11) .
C19 H19 0.9300 .
C20 N6 1.330(10) .
C20 H20 0.9300 .
C21 O5 1.248(10) .
C21 O6 1.260(10) .
C22 N7 1.331(11) .
C22 C23 1.377(10) .
C22 H22 0.9300 .
C23 C24 1.388(10) .
C23 H23 0.9300 .
C24 C25 1.370(11) .
C24 C27 1.513(10) .
C25 C26 1.381(11) .
C25 H25 0.9300 .
C26 N7 1.319(11) .
C26 H26 0.9300 .
C27 O7 1.246(9) .
C27 O8 1.249(9) .
C28 N8 1.319(12) .
C28 C29 1.358(12) .
C28 H28 0.9300 .
C29 C30 1.399(11) .
C29 H29 0.9300 .
C30 C31 1.384(11) .
C30 C33 1.512(10) .
C31 C32 1.397(13) .
C31 H31 0.9300 .
C32 N8 1.366(13) .
C32 H32 0.9300 .
C33 O10 1.248(8) .
C33 O9 1.255(8) .
C34 N9 1.326(12) .
C34 C35 1.394(12) .
C34 H34 0.9300 .
C35 C36 1.363(12) .
C35 H35 0.9300 .
C36 C37 1.369(11) .
C36 C39 1.519(10) .
C37 C38 1.397(12) .
C37 H37 0.9300 .
C38 N9 1.328(12) .
C38 H38 0.9300 .
C39 O12 1.226(9) .
C39 O11 1.291(9) .
C40 N10 1.328(12) .
C40 C41 1.374(12) .
C40 H40 0.9300 .
C41 C42 1.355(11) .
C41 H41 0.9300 .
C42 C43 1.364(11) .
C42 C45 1.515(11) .
C43 C44 1.374(12) .
C43 H43 0.9300 .
C44 N10 1.302(12) .
C44 H44 0.9300 .
C45 O14 1.228(11) .
C45 O13 1.275(12) .
Cl1 Cu2 2.268(3) .
Cl1 Cu1 2.321(5) .
Cl1 Cu1B 2.684(13) .
Cl2 Cu6B 2.089(6) .
Cl2 Cu4 2.405(2) .
Cl2 Cu4 2.459(3) 2_675
Cl3 Cu6 1.991(4) .
Cl3 Cu5 2.337(5) .
Cl3B Cu5 1.630(10) .
Cl3B Cu6B 2.534(13) .
Cu1 N4 2.072(9) 2_465
Cu1 Cu3 2.849(5) 1_455
Cu2 N5 2.043(6) .
Cu2 C2 2.126(12) 2_565
Cu2 Cu2 2.375(2) 2_565
Cu3 N3 1.918(8) .
Cu3 N2 1.936(10) .
Cu3 N6 2.086(7) 1_655
Cu3 Cu1B 2.522(12) 1_655
Cu3 Cu1 2.849(5) 1_655
Cu4 N7 2.041(6) .
Cu4 Cl2 2.459(3) 2_675
Cu4 Cu5 2.503(2) .
Cu5 N8 2.030(7) 1_454
Cu6 Cl3 1.991(4) 2_775
Cu7 N10 1.923(7) .
Cu7 N9 1.927(7) .
Cu7 Cu6B 2.984(9) 2_775
Cu1B N4 2.021(14) 2_465
Cu1B N3 2.136(13) 1_455
Cu1B Cu3 2.522(12) 1_455
Cu6B Cu6B 2.869(12) 2_775
Cu6B Cu7 2.984(9) 2_775
Dy1 O10 2.281(5) 2_876
Dy1 O7 2.283(5) 2_776
Dy1 O9 2.321(5) .
Dy1 O8 2.343(5) .
Dy1 O16W 2.413(5) .
Dy1 O11 2.415(5) .
Dy1 O15W 2.456(5) .
Dy1 O17W 2.517(5) .
Dy1 H16B 2.2429 .
Dy2 O3 2.278(5) 2_566
Dy2 O1 2.294(5) .
Dy2 O4 2.318(5) .
Dy2 O2 2.330(5) 2_466
Dy2 O19W 2.415(6) .
Dy2 O6 2.429(5) .
Dy2 O18W 2.443(5) .
Dy2 O20W 2.489(5) .
N3 Cu1B 2.136(13) 1_655
N4 Cu1B 2.021(14) 2_465
N4 Cu1 2.072(9) 2_465
N6 Cu3 2.086(7) 1_455
N8 Cu5 2.030(7) 1_656
O2 Dy2 2.330(5) 2_466
O3 Dy2 2.278(5) 2_566
O7 Dy1 2.283(5) 2_776
O10 Dy1 2.281(5) 2_876
O15W H15A 0.8499 .
O15W H15B 0.8499 .
O16W H16B 0.8208 .
O16W H16A 0.8180 .
O17W H17A 0.8503 .
O17W H17B 0.8512 .
O18W H18A 0.8188 .
O18W H18B 0.8194 .
O19W H19A 0.8500 .
O19W H19B 0.8500 .
O20W H20A 0.8500 .
O20W H20B 0.8500 .
O21W H21A 0.8499 .
O21W H21B 0.8500 .
O22W H22A 0.8501 .
O22W H22B 0.8499 .
